data_4504064
loop_
_publ_author_name
'Reichert, W. Matthew'
'Holbrey, John D.'
'Swatloski, Richard P.'
'Gutowski, Keith E.'
'Visser, Ann E.'
'Nieuwenhuyzen, Mark'
'Seddon, Kenneth R.'
'Rogers, Robin D.'

_publ_section_title
;
 Solid-State Analysis of Low-Melting 1,3-Dialkylimidazolium
 Hexafluorophosphate Salts (Ionic Liquids) by Combined X-ray
 Crystallographic and Computational Analyses
;
_journal_issue 6
_journal_name_full 'Crystal Growth &amp; Design'
_journal_page_first 1106
_journal_paper_doi 10.1021/cg060746u
_journal_volume 7
_journal_year 2007
_chemical_formula_sum 'C6 H11 F6 N2 P'
_chemical_formula_weight 256.14
_chemical_name_common '1-ethyl-3-methylimidazolium hexafluorophosphate'
_chemical_name_systematic
; 
 ? 
;
_space_group_IT_number 14
_symmetry_cell_setting monoclinic
_symmetry_space_group_name_Hall '-P 2ybc'
_symmetry_space_group_name_H-M 'P 1 21/c 1'
_atom_sites_solution_hydrogens geom
_atom_sites_solution_primary direct
_atom_sites_solution_secondary difmap
_audit_creation_method SHELXL-97
_cell_angle_alpha 90.00
_cell_angle_beta 101.92(5)
_cell_angle_gamma 90.00
_cell_formula_units_Z 4
_cell_length_a 8.627(8)
_cell_length_b 9.035(6)
_cell_length_c 13.469(8)
_cell_measurement_reflns_used 3347
_cell_measurement_temperature 173(2)
_cell_volume 1027.2(13)
_computing_cell_refinement 'Siemens XSCANS'
_computing_data_collection 'Siemens XSCANS'
_computing_data_reduction 'Siemens SHELXTL'
_computing_molecular_graphics 'Siemens SHELXTL'
_computing_publication_material 'Siemens SHELXTL'
_computing_structure_refinement 'SHELXL-97 (Sheldrick, 1997)'
_computing_structure_solution 'SHELXS-97 (Sheldrick, 1990)'
_diffrn_ambient_temperature 173(2)
_diffrn_measured_fraction_theta_full 0.971
_diffrn_measured_fraction_theta_max 0.971
_diffrn_measurement_method '\w scans'
_diffrn_radiation_monochromator graphite
_diffrn_radiation_source 'fine-focus sealed tube'
_diffrn_radiation_type MoK\a
_diffrn_radiation_wavelength 0.71073
_diffrn_reflns_av_R_equivalents 0.0216
_diffrn_reflns_av_sigmaI/netI 0.0313
_diffrn_reflns_limit_h_max 7
_diffrn_reflns_limit_h_min -11
_diffrn_reflns_limit_k_max 11
_diffrn_reflns_limit_k_min -11
_diffrn_reflns_limit_l_max 17
_diffrn_reflns_limit_l_min -17
_diffrn_reflns_number 6377
_diffrn_reflns_theta_full 27.99
_diffrn_reflns_theta_max 27.99
_diffrn_reflns_theta_min 2.41
_exptl_absorpt_coefficient_mu 0.325
_exptl_absorpt_correction_type sphere
_exptl_absorpt_process_details SADABS
_exptl_crystal_colour colorless
_exptl_crystal_density_diffrn 1.656
_exptl_crystal_density_method 'not measured'
_exptl_crystal_description ppd
_exptl_crystal_F_000 520
_exptl_crystal_size_max 0.35
_exptl_crystal_size_mid 0.20
_exptl_crystal_size_min 0.10
_refine_diff_density_max 0.317
_refine_diff_density_min -0.283
_refine_diff_density_rms 0.065
_refine_ls_extinction_coef 0.0029(11)
_refine_ls_extinction_expression Fc^*^=kFc[1+0.001xFc^2^\l^3^/sin(2\q)]^-1/4^
_refine_ls_extinction_method SHELXL
_refine_ls_goodness_of_fit_ref 1.044
_refine_ls_hydrogen_treatment mixed
_refine_ls_matrix_type full
_refine_ls_number_parameters 170
_refine_ls_number_reflns 2404
_refine_ls_number_restraints 0
_refine_ls_restrained_S_all 1.044
_refine_ls_R_factor_all 0.0587
_refine_ls_R_factor_gt 0.0416
_refine_ls_shift/su_max 0.011
_refine_ls_shift/su_mean 0.000
_refine_ls_structure_factor_coef Fsqd
_refine_ls_weighting_details 'calc w=1/[\s^2^(Fo^2^)+(0.0492P)^2^+0.5766P] where P=(Fo^2^+2Fc^2^)/3'
_refine_ls_weighting_scheme calc
_refine_ls_wR_factor_gt 0.0987
_refine_ls_wR_factor_ref 0.1077
_reflns_number_gt 1889
_reflns_number_total 2404
_reflns_threshold_expression >2sigma(I)
_cod_data_source_file cg060746usi20061024_064425.cif
_cod_data_source_block 2
_cod_depositor_comments
;
The following automatic conversions were performed:

'_symmetry_cell_setting' value 'Monoclinic' changed to 'monoclinic'
according to /home/saulius/struct/CIF-dictionaries/cif_core.dic
dictionary named 'cif_core.dic' version 2.4.1 from 2010-06-29.

Automatic conversion script
Id: cif_fix_values 1715 2011-07-08 13:25:40Z adriana 
;
_cod_original_cell_volume 1027.2(12)
_cod_original_sg_symbol_H-M P2(1)/c
_cod_database_code 4504064

loop_
_symmetry_equiv_pos_as_xyz
'x, y, z'
'-x, y+1/2, -z+1/2'
'-x, -y, -z'
'x, -y-1/2, z-1/2'

loop_
_atom_site_label
_atom_site_type_symbol
_atom_site_fract_x
_atom_site_fract_y
_atom_site_fract_z
_atom_site_U_iso_or_equiv
_atom_site_adp_type
_atom_site_occupancy
_atom_site_symmetry_multiplicity
_atom_site_calc_flag
_atom_site_refinement_flags
P P -0.22648(6) 0.65760(6) 0.12733(4) 0.02657(16) Uani 1 1 d .
F1 F -0.2256(2) 0.55019(18) 0.22045(12) 0.0599(5) Uani 1 1 d .
F2 F -0.22619(19) 0.76609(19) 0.03485(13) 0.0621(5) Uani 1 1 d .
F3 F -0.11358(17) 0.76782(16) 0.20139(13) 0.0553(4) Uani 1 1 d .
F4 F -0.37974(15) 0.73984(15) 0.14990(10) 0.0431(4) Uani 1 1 d .
F5 F -0.07376(15) 0.57590(15) 0.10494(11) 0.0447(4) Uani 1 1 d .
F6 F -0.33833(16) 0.54778(17) 0.05386(11) 0.0513(4) Uani 1 1 d .
N1 N 0.2423(2) 0.66232(18) 0.39439(12) 0.0275(4) Uani 1 1 d .
N3 N 0.3198(2) 0.56629(18) 0.26690(13) 0.0291(4) Uani 1 1 d .
C2 C 0.1957(3) 0.5910(2) 0.30761(15) 0.0283(4) Uani 1 1 d .
H2A H 0.093(3) 0.560(2) 0.2791(18) 0.031(6) Uiso 1 1 d .
C4 C 0.4510(3) 0.6223(3) 0.33086(18) 0.0387(5) Uani 1 1 d .
H4A H 0.546(3) 0.615(3) 0.3172(19) 0.044(7) Uiso 1 1 d .
C5 C 0.4032(3) 0.6826(3) 0.41023(18) 0.0399(5) Uani 1 1 d .
H5A H 0.456(3) 0.727(3) 0.466(2) 0.047(7) Uiso 1 1 d .
C6 C 0.3174(3) 0.4883(3) 0.17130(17) 0.0414(6) Uani 1 1 d .
H6A H 0.2077 0.4784 0.1339 0.062 Uiso 1 1 calc R
H6B H 0.3642 0.3898 0.1856 0.062 Uiso 1 1 calc R
H6C H 0.3786 0.5446 0.1304 0.062 Uiso 1 1 calc R
C7 C 0.1397(3) 0.7071(3) 0.46392(17) 0.0336(5) Uani 1 1 d .
H7A H 0.033(3) 0.680(3) 0.430(2) 0.043(7) Uiso 1 1 d .
H7B H 0.149(3) 0.811(3) 0.470(2) 0.045(7) Uiso 1 1 d .
C8 C 0.1865(3) 0.6294(3) 0.56440(19) 0.0411(6) Uani 1 1 d .
H8A H 0.114(4) 0.657(3) 0.600(2) 0.069(9) Uiso 1 1 d .
H8B H 0.287(3) 0.658(3) 0.601(2) 0.050(8) Uiso 1 1 d .
H8C H 0.178(3) 0.525(3) 0.556(2) 0.044(7) Uiso 1 1 d .

loop_
_atom_site_aniso_label
_atom_site_aniso_U_11
_atom_site_aniso_U_22
_atom_site_aniso_U_33
_atom_site_aniso_U_23
_atom_site_aniso_U_13
_atom_site_aniso_U_12
P 0.0258(3) 0.0302(3) 0.0237(3) -0.0012(2) 0.00505(19) 0.0004(2)
F1 0.0706(11) 0.0666(10) 0.0444(9) 0.0262(8) 0.0164(8) 0.0099(8)
F2 0.0546(10) 0.0761(11) 0.0596(10) 0.0376(9) 0.0211(8) 0.0057(8)
F3 0.0399(8) 0.0513(9) 0.0687(11) -0.0276(8) -0.0027(7) -0.0001(7)
F4 0.0338(7) 0.0536(8) 0.0432(8) -0.0082(6) 0.0109(6) 0.0088(6)
F5 0.0321(7) 0.0528(8) 0.0496(8) -0.0135(7) 0.0093(6) 0.0092(6)
F6 0.0381(8) 0.0617(9) 0.0513(9) -0.0255(7) 0.0024(6) -0.0077(7)
N1 0.0282(9) 0.0276(8) 0.0271(8) -0.0006(7) 0.0065(7) -0.0009(7)
N3 0.0337(10) 0.0294(8) 0.0253(8) 0.0029(7) 0.0091(7) 0.0018(7)
C2 0.0283(11) 0.0284(10) 0.0272(10) 0.0029(8) 0.0033(8) 0.0009(8)
C4 0.0256(11) 0.0537(14) 0.0386(12) 0.0001(11) 0.0107(9) -0.0041(10)
C5 0.0307(12) 0.0536(14) 0.0356(12) -0.0090(11) 0.0075(9) -0.0108(11)
C6 0.0569(15) 0.0422(12) 0.0280(11) -0.0017(10) 0.0152(10) 0.0031(12)
C7 0.0367(13) 0.0308(11) 0.0359(12) -0.0020(9) 0.0139(10) 0.0046(9)
C8 0.0497(15) 0.0408(14) 0.0378(13) 0.0023(10) 0.0210(12) 0.0057(12)

loop_
_atom_type_symbol
_atom_type_description
_atom_type_scat_dispersion_real
_atom_type_scat_dispersion_imag
_atom_type_scat_source
C C 0.0033 0.0016 'International Tables Vol C Tables 4.2.6.8 and 6.1.1.4'
H H 0.0000 0.0000 'International Tables Vol C Tables 4.2.6.8 and 6.1.1.4'
N N 0.0061 0.0033 'International Tables Vol C Tables 4.2.6.8 and 6.1.1.4'
F F 0.0171 0.0103 'International Tables Vol C Tables 4.2.6.8 and 6.1.1.4'
P P 0.1023 0.0942 'International Tables Vol C Tables 4.2.6.8 and 6.1.1.4'

loop_
_geom_angle_atom_site_label_1
_geom_angle_atom_site_label_2
_geom_angle_atom_site_label_3
_geom_angle
F6 P F1 90.78(10)
F6 P F2 89.77(10)
F1 P F2 179.45(10)
F6 P F3 179.86(10)
F1 P F3 89.13(11)
F2 P F3 90.32(11)
F6 P F5 90.71(9)
F1 P F5 89.83(9)
F2 P F5 90.12(9)
F3 P F5 89.18(9)
F6 P F4 89.36(9)
F1 P F4 90.18(9)
F2 P F4 89.86(9)
F3 P F4 90.75(9)
F5 P F4 179.93(10)
C2 N1 C5 108.40(18)
C2 N1 C7 125.67(19)
C5 N1 C7 125.89(19)
C2 N3 C4 108.21(19)
C2 N3 C6 125.6(2)
C4 N3 C6 126.17(19)
N3 C2 N1 108.99(19)
N3 C2 H2A 124.3(14)
N1 C2 H2A 126.7(14)
C5 C4 N3 107.6(2)
C5 C4 H4A 130.7(17)
N3 C4 H4A 121.8(17)
C4 C5 N1 106.8(2)
C4 C5 H5A 131.6(18)
N1 C5 H5A 121.5(18)
N3 C6 H6A 109.5
N3 C6 H6B 109.5
H6A C6 H6B 109.5
N3 C6 H6C 109.5
H6A C6 H6C 109.5
H6B C6 H6C 109.5
N1 C7 C8 111.04(19)
N1 C7 H7A 105.7(15)
C8 C7 H7A 110.7(15)
N1 C7 H7B 106.1(16)
C8 C7 H7B 112.6(16)
H7A C7 H7B 110(2)
C7 C8 H8A 105(2)
C7 C8 H8B 113.1(17)
H8A C8 H8B 108(3)
C7 C8 H8C 110.5(16)
H8A C8 H8C 107(2)
H8B C8 H8C 112(2)

loop_
_geom_bond_atom_site_label_1
_geom_bond_atom_site_label_2
_geom_bond_distance
P F6 1.5814(16)
P F1 1.5847(16)
P F2 1.5855(16)
P F3 1.5918(17)
P F5 1.5924(17)
P F4 1.5995(17)
N1 C2 1.323(3)
N1 C5 1.372(3)
N1 C7 1.473(3)
N3 C2 1.318(3)
N3 C4 1.370(3)
N3 C6 1.464(3)
C2 H2A 0.94(2)
C4 C5 1.339(3)
C4 H4A 0.88(3)
C5 H5A 0.89(3)
C6 H6A 0.9800
C6 H6B 0.9800
C6 H6C 0.9800
C7 C8 1.504(3)
C7 H7A 0.97(3)
C7 H7B 0.94(3)
C8 H8A 0.90(3)
C8 H8B 0.94(3)
C8 H8C 0.95(3)

loop_
_geom_hbond_atom_site_label_D
_geom_hbond_atom_site_label_H
_geom_hbond_atom_site_label_A
_geom_hbond_distance_DH
_geom_hbond_distance_HA
_geom_hbond_distance_DA
_geom_hbond_angle_DHA
_geom_hbond_site_symmetry_A
C2 H2A F3 0.94(2) 2.65(2) 3.185(3) 117.0(16) .
C2 H2A F5 0.94(2) 2.49(2) 3.202(3) 133.2(18) .
C6 H6A F5 0.98 2.54 3.401(4) 147.1 .
C4 H4A F1 0.88(3) 2.65(3) 3.483(4) 160(2) 1_655
C2 H2A F3 0.94(2) 2.66(2) 3.001(3) 102.5(15) 2_545
C6 H6B F4 0.98 2.58 3.255(3) 126.4 2_545
C7 H7B F5 0.94(3) 2.63(3) 3.474(3) 150(2) 2
C6 H6C F6 0.98 2.57 3.092(3) 113.1 3_565
C5 H5A F4 0.89(3) 2.61(3) 3.453(4) 159(2) 4_676

loop_
_geom_torsion_atom_site_label_1
_geom_torsion_atom_site_label_2
_geom_torsion_atom_site_label_3
_geom_torsion_atom_site_label_4
_geom_torsion
C2 N1 C7 C8 116.2(2)
C5 N1 C7 C8 -61.3(3)

loop_
_cod_related_entry_id
_cod_related_entry_database
_cod_related_entry_code
1 ChemSpider 2039628
